data_4502026
loop_
_publ_author_name
'Davies, Robert P.'
'Less, Rob'
'Lickiss, Paul D.'
'Robertson, Karen'
'White, Andrew J. P.'

_publ_section_title
;
 Structural Diversity in Metal&#x2212;Organic Frameworks Built from Rigid
 Tetrahedral [Si(p-C6H4CO2)4]4&#x2212;Struts
;
_journal_issue 10
_journal_name_full 'Crystal Growth &amp; Design'
_journal_page_first 4571
_journal_paper_doi 10.1021/cg1008768
_journal_volume 10
_journal_year 2010
_chemical_formula_moiety 'C28 H16 O8 Si Zn1.50, C2 H8 N, 1.5(C3 H7 N O)'
_chemical_formula_sum 'C34.5 H34.5 N2.5 O9.5 Si Zn1.5'
_chemical_formula_weight 762.29
_chemical_name_systematic
; 
 ? 
;
_space_group_IT_number 48
_symmetry_cell_setting orthorhombic
_symmetry_space_group_name_Hall '-P 2ab 2bc'
_symmetry_space_group_name_H-M 'P n n n :2'
_atom_sites_solution_hydrogens geom
_atom_sites_solution_primary direct
_atom_sites_solution_secondary difmap
_audit_creation_method SHELXL-97
_cell_angle_alpha 90.00
_cell_angle_beta 90.00
_cell_angle_gamma 90.00
_cell_formula_units_Z 8
_cell_length_a 14.1529(4)
_cell_length_b 23.4060(6)
_cell_length_c 23.8325(6)
_cell_measurement_reflns_used 6626
_cell_measurement_temperature 173(2)
_cell_measurement_theta_max 32.6824
_cell_measurement_theta_min 4.0887
_cell_volume 7894.8(4)
_computing_cell_refinement 'CrysAlis RED, Oxford Diffraction Ltd'
_computing_data_collection 'CrysAlis CCD, Oxford Diffraction Ltd'
_computing_data_reduction 'CrysAlis RED, Oxford Diffraction Ltd'
_computing_molecular_graphics 'Bruker SHELXTL'
_computing_publication_material 'Bruker SHELXTL'
_computing_structure_refinement 'SHELXL-97 (Sheldrick, 1997)'
_computing_structure_solution 'SHELXS-97 (Sheldrick, 1990)'
_diffrn_ambient_temperature 173(2)
_diffrn_detector_area_resol_mean 15.9863
_diffrn_measured_fraction_theta_full 0.987
_diffrn_measured_fraction_theta_max 0.953
_diffrn_measurement_device_type 'OD Xcalibur 3'
_diffrn_measurement_method 'omega scans'
_diffrn_radiation_monochromator graphite
_diffrn_radiation_source 'Enhance (Mo) X-ray Source'
_diffrn_radiation_type MoK\a
_diffrn_radiation_wavelength 0.71073
_diffrn_reflns_av_R_equivalents 0.1371
_diffrn_reflns_av_sigmaI/netI 0.3538
_diffrn_reflns_limit_h_max 20
_diffrn_reflns_limit_h_min -19
_diffrn_reflns_limit_k_max 33
_diffrn_reflns_limit_k_min -35
_diffrn_reflns_limit_l_max 34
_diffrn_reflns_limit_l_min -35
_diffrn_reflns_number 76764
_diffrn_reflns_theta_full 32.00
_diffrn_reflns_theta_max 32.74
_diffrn_reflns_theta_min 4.10
_diffrn_standards_number 0
_exptl_absorpt_coefficient_mu 1.001
_exptl_absorpt_correction_T_max 0.978
_exptl_absorpt_correction_T_min 0.875
_exptl_absorpt_correction_type analytical
_exptl_absorpt_process_details
; 
CrysAlisPro, Oxford Diffraction Ltd., 
Version 1.171.33.41 (release 06-05-2009 CrysAlis171 .NET) 
(compiled May  6 2009,17:20:42) 
Analytical numeric absorption correction using a multifaceted crystal 
model based on expressions derived by R.C. Clark & J.S. Reid. 
(Clark, R. C. & Reid, J. S. (1995). Acta Cryst. A51, 887-897) 
;
_exptl_crystal_colour Colourless
_exptl_crystal_density_diffrn 1.283
_exptl_crystal_density_method 'not measured'
_exptl_crystal_description plates
_exptl_crystal_F_000 3152
_exptl_crystal_size_max 0.21
_exptl_crystal_size_mid 0.14
_exptl_crystal_size_min 0.02
_platon_squeeze_details
;
 SQUEEZE suggests 746 e/cell = 93.3 e/asu.
 The cation Me2NH2 = C2H8N = 27e. The solvent used was dmf = C3H7NO = 40e
 93.3 - 27 = 66.3. 1.5dmf = 60e, so solvent modelled as 1.5dmf.
;
_refine_diff_density_max 0.395
_refine_diff_density_min -0.366
_refine_diff_density_rms 0.083
_refine_ls_extinction_method none
_refine_ls_goodness_of_fit_ref 0.674
_refine_ls_hydrogen_treatment constr
_refine_ls_matrix_type full
_refine_ls_number_parameters 362
_refine_ls_number_reflns 13908
_refine_ls_number_restraints 80
_refine_ls_restrained_S_all 0.675
_refine_ls_R_factor_all 0.2155
_refine_ls_R_factor_gt 0.0555
_refine_ls_shift/su_max 0.001
_refine_ls_shift/su_mean 0.000
_refine_ls_structure_factor_coef Fsqd
_refine_ls_weighting_details 'calc w=1/[\s^2^(Fo^2^)+(0.0715P)^2^+0.0000P] where P=(Fo^2^+2Fc^2^)/3'
_refine_ls_weighting_scheme calc
_refine_ls_wR_factor_gt 0.1445
_refine_ls_wR_factor_ref 0.1621
_reflns_number_gt 3485
_reflns_number_total 13908
_reflns_threshold_expression >2sigma(I)
_cod_data_source_file cg1008768_si_001.cif
_cod_data_source_block IMP-12
_cod_depositor_comments
;
The following automatic conversions were performed:

'_symmetry_cell_setting' value 'Orthorhombic' changed to
'orthorhombic' according to
/home/saulius/struct/CIF-dictionaries/cif_core.dic dictionary named
'cif_core.dic' version 2.4.2 from 2011-04-26.

Automatic conversion script
Id: cif_fix_values 1715 2011-07-08 13:25:40Z adriana 
;
_cod_original_sg_symbol_H-M Pnnn
_cod_original_formula_sum 'C34.50 H34.50 N2.50 O9.50 Si Zn1.50'
_cod_database_code 4502026

loop_
_symmetry_equiv_pos_as_xyz
'x, y, z'
'-x+1/2, -y+1/2, z'
'-x+1/2, y, -z+1/2'
'x, -y+1/2, -z+1/2'
'-x, -y, -z'
'x-1/2, y-1/2, -z'
'x-1/2, -y, z-1/2'
'-x, y-1/2, z-1/2'

loop_
_atom_site_label
_atom_site_type_symbol
_atom_site_fract_x
_atom_site_fract_y
_atom_site_fract_z
_atom_site_U_iso_or_equiv
_atom_site_adp_type
_atom_site_occupancy
_atom_site_symmetry_multiplicity
_atom_site_calc_flag
_atom_site_refinement_flags
_atom_site_disorder_assembly
_atom_site_disorder_group
Zn1 Zn 0.56037(3) 0.86158(2) 0.014008(19) 0.04193(15) Uani 1 1 d . . .
Zn2 Zn 0.0000 0.5000 0.0000 0.04080(18) Uani 1 2 d S . .
Si Si 0.56220(8) 0.51417(5) 0.13967(4) 0.0401(3) Uani 1 1 d . . .
C1 C 0.5672(7) 0.5859(3) 0.1046(5) 0.039(3) Uani 0.601(15) 1 d PGDU A 1
C2 C 0.6545(6) 0.6115(4) 0.0955(5) 0.053(3) Uani 0.601(15) 1 d PGDU A 1
H2A H 0.7109 0.5915 0.1044 0.063 Uiso 0.601(15) 1 calc PR A 1
C3 C 0.6592(6) 0.6664(3) 0.0734(4) 0.053(2) Uani 0.601(15) 1 d PGDU A 1
H3A H 0.7188 0.6839 0.0671 0.064 Uiso 0.601(15) 1 calc PR A 1
C4 C 0.5766(8) 0.6957(2) 0.0604(4) 0.056(3) Uani 0.601(15) 1 d PGDU A 1
C5 C 0.4893(6) 0.6701(3) 0.0695(4) 0.087(3) Uani 0.601(15) 1 d PGDU A 1
H5A H 0.4328 0.6901 0.0607 0.104 Uiso 0.601(15) 1 calc PR A 1
C6 C 0.4846(6) 0.6152(4) 0.0917(5) 0.077(3) Uani 0.601(15) 1 d PGDU A 1
H6A H 0.4249 0.5977 0.0979 0.092 Uiso 0.601(15) 1 calc PR A 1
C7 C 0.5810(11) 0.7565(4) 0.0381(5) 0.071(3) Uani 0.601(15) 1 d PDU A 1
O8 O 0.6578(9) 0.7770(3) 0.0240(3) 0.098(3) Uani 0.601(15) 1 d PDU A 1
O9 O 0.5087(9) 0.7852(3) 0.0330(4) 0.095(3) Uani 0.601(15) 1 d PDU A 1
C1' C 0.5575(13) 0.5859(5) 0.0994(9) 0.054(6) Uiso 0.399(15) 1 d PGDU A 2
C2' C 0.4689(11) 0.6065(6) 0.0844(8) 0.068(5) Uiso 0.399(15) 1 d PGDU A 2
H2'A H 0.4148 0.5828 0.0884 0.082 Uiso 0.399(15) 1 calc PR A 2
C3' C 0.4595(8) 0.6617(6) 0.0637(7) 0.078(5) Uiso 0.399(15) 1 d PGDU A 2
H3'A H 0.3990 0.6758 0.0535 0.093 Uiso 0.399(15) 1 calc PR A 2
C4' C 0.5387(9) 0.6963(4) 0.0580(6) 0.055(5) Uiso 0.399(15) 1 d PGDU A 2
C5' C 0.6273(8) 0.6758(5) 0.0729(7) 0.043(4) Uiso 0.399(15) 1 d PGDU A 2
H5'A H 0.6814 0.6994 0.0690 0.052 Uiso 0.399(15) 1 calc PR A 2
C6' C 0.6367(10) 0.6206(6) 0.0937(9) 0.048(4) Uiso 0.399(15) 1 d PGDU A 2
H6'A H 0.6973 0.6065 0.1039 0.058 Uiso 0.399(15) 1 calc PR A 2
C7' C 0.5340(12) 0.7584(6) 0.0426(9) 0.055(5) Uiso 0.399(15) 1 d PDU A 2
O8' O 0.4591(10) 0.7827(5) 0.0442(5) 0.078(4) Uiso 0.399(15) 1 d PDU A 2
O9' O 0.6022(10) 0.7831(5) 0.0213(4) 0.053(3) Uiso 0.399(15) 1 d PDU A 2
C11 C 0.4461(3) 0.48006(18) 0.12195(16) 0.0445(10) Uani 1 1 d . A .
C12 C 0.3613(3) 0.5022(2) 0.14417(17) 0.0522(12) Uani 1 1 d . . .
H12A H 0.3638 0.5284 0.1746 0.063 Uiso 1 1 calc R A .
C13 C 0.2744(3) 0.4863(2) 0.12241(18) 0.0537(12) Uani 1 1 d . A .
H13A H 0.2182 0.5020 0.1377 0.064 Uiso 1 1 calc R . .
C14 C 0.2689(3) 0.44834(19) 0.07932(16) 0.0435(11) Uani 1 1 d . . .
C15 C 0.3524(3) 0.42316(18) 0.05936(18) 0.0496(12) Uani 1 1 d . A .
H15A H 0.3492 0.3942 0.0315 0.060 Uiso 1 1 calc R . .
C16 C 0.4383(3) 0.44000(18) 0.07972(16) 0.0440(10) Uani 1 1 d . . .
H16A H 0.4941 0.4237 0.0644 0.053 Uiso 1 1 calc R A .
C17 C 0.1775(3) 0.4351(2) 0.05089(17) 0.0451(11) Uani 1 1 d . A .
O18 O 0.1172(2) 0.47463(13) 0.04891(11) 0.0527(8) Uani 1 1 d . . .
O19 O 0.16721(19) 0.38535(14) 0.03193(12) 0.0537(8) Uani 1 1 d . . .
C21 C 0.6634(3) 0.47025(17) 0.11388(16) 0.0366(10) Uani 1 1 d . A .
C22 C 0.7221(3) 0.43890(18) 0.14952(17) 0.0457(11) Uani 1 1 d . . .
H22A H 0.7080 0.4375 0.1885 0.055 Uiso 1 1 calc R A .
C23 C 0.8005(3) 0.40962(17) 0.12934(18) 0.0419(10) Uani 1 1 d . A .
H23A H 0.8381 0.3871 0.1539 0.050 Uiso 1 1 calc R . .
C24 C 0.8230(3) 0.41372(17) 0.07339(17) 0.0389(10) Uani 1 1 d . . .
C25 C 0.7653(3) 0.44191(18) 0.03730(19) 0.0483(11) Uani 1 1 d . A .
H25A H 0.7795 0.4423 -0.0017 0.058 Uiso 1 1 calc R . .
C26 C 0.6860(3) 0.47002(19) 0.05689(17) 0.0466(11) Uani 1 1 d . . .
H26A H 0.6462 0.4895 0.0311 0.056 Uiso 1 1 calc R A .
C27 C 0.9135(3) 0.38836(19) 0.05274(18) 0.0423(11) Uani 1 1 d . A .
O28 O 0.9528(2) 0.34899(14) 0.07761(13) 0.0641(9) Uani 1 1 d . . .
O29 O 0.94840(17) 0.40928(12) 0.00697(11) 0.0428(7) Uani 1 1 d . . .
C31 C 0.5693(3) 0.52715(18) 0.21657(16) 0.0411(10) Uani 1 1 d . A .
C32 C 0.6116(3) 0.5764(2) 0.23793(17) 0.0561(13) Uani 1 1 d . . .
H32A H 0.6398 0.6031 0.2130 0.067 Uiso 1 1 calc R A .
C33 C 0.6128(3) 0.5866(2) 0.29557(18) 0.0595(13) Uani 1 1 d . A .
H33A H 0.6410 0.6206 0.3095 0.071 Uiso 1 1 calc R . .
C34 C 0.5736(3) 0.54796(18) 0.33283(16) 0.0407(10) Uani 1 1 d . . .
C35 C 0.5328(2) 0.49885(19) 0.31217(16) 0.0412(10) Uani 1 1 d . A .
H35A H 0.5057 0.4721 0.3374 0.049 Uiso 1 1 calc R . .
C36 C 0.5306(3) 0.48800(19) 0.25484(17) 0.0496(12) Uani 1 1 d . . .
H36A H 0.5027 0.4537 0.2414 0.060 Uiso 1 1 calc R A .
C37 C 0.5725(3) 0.5609(2) 0.39460(17) 0.0451(11) Uani 1 1 d . A .
O38 O 0.5857(2) 0.61100(14) 0.40950(11) 0.0575(9) Uani 1 1 d . . .
O39 O 0.5572(2) 0.51949(13) 0.42631(11) 0.0517(8) Uani 1 1 d . . .

loop_
_atom_site_aniso_label
_atom_site_aniso_U_11
_atom_site_aniso_U_22
_atom_site_aniso_U_33
_atom_site_aniso_U_23
_atom_site_aniso_U_13
_atom_site_aniso_U_12
Zn1 0.0503(3) 0.0374(3) 0.0382(3) 0.0026(2) 0.0025(2) 0.0004(2)
Zn2 0.0477(4) 0.0436(4) 0.0311(3) -0.0054(3) 0.0011(3) 0.0011(3)
Si 0.0440(7) 0.0445(7) 0.0318(6) 0.0038(5) -0.0013(6) -0.0012(6)
C1 0.049(6) 0.046(5) 0.021(4) 0.001(3) -0.015(4) 0.007(4)
C2 0.077(6) 0.045(5) 0.036(5) 0.000(4) 0.006(4) 0.005(5)
C3 0.079(7) 0.039(5) 0.042(5) -0.002(4) 0.019(5) 0.005(5)
C4 0.075(8) 0.036(5) 0.057(5) 0.012(4) -0.023(5) -0.009(5)
C5 0.080(7) 0.050(6) 0.130(8) 0.034(6) -0.062(7) -0.007(6)
C6 0.052(6) 0.049(6) 0.129(9) 0.038(6) -0.025(5) -0.015(4)
C7 0.107(11) 0.057(7) 0.050(6) -0.008(5) -0.006(7) -0.004(7)
O8 0.082(7) 0.064(5) 0.148(7) 0.053(4) 0.017(5) -0.013(4)
O9 0.094(7) 0.068(5) 0.122(6) 0.028(4) -0.033(6) 0.008(5)
C11 0.054(3) 0.045(3) 0.034(2) 0.002(2) 0.002(2) 0.004(2)
C12 0.038(3) 0.071(3) 0.048(3) -0.024(3) -0.014(2) 0.001(2)
C13 0.051(3) 0.067(3) 0.043(3) -0.012(3) 0.004(2) 0.000(2)
C14 0.049(3) 0.051(3) 0.031(2) -0.001(2) -0.006(2) -0.006(2)
C15 0.071(3) 0.038(3) 0.040(3) -0.011(2) -0.003(2) 0.002(2)
C16 0.048(3) 0.047(3) 0.037(2) -0.002(2) -0.005(2) 0.006(2)
C17 0.041(3) 0.058(3) 0.036(3) 0.008(2) -0.005(2) 0.002(2)
O18 0.0510(19) 0.060(2) 0.0474(19) -0.0012(16) -0.0137(15) -0.0011(17)
O19 0.0516(19) 0.051(2) 0.058(2) -0.0099(17) -0.0153(15) 0.0038(15)
C21 0.039(2) 0.039(3) 0.032(2) 0.004(2) -0.0020(18) 0.0033(19)
C22 0.054(3) 0.049(3) 0.035(2) 0.007(2) -0.004(2) -0.009(2)
C23 0.038(2) 0.041(3) 0.047(3) 0.007(2) 0.000(2) 0.004(2)
C24 0.041(2) 0.038(3) 0.038(2) 0.003(2) 0.002(2) -0.001(2)
C25 0.055(3) 0.049(3) 0.042(3) -0.010(2) 0.008(2) -0.007(2)
C26 0.058(3) 0.049(3) 0.032(2) 0.001(2) -0.004(2) 0.000(2)
C27 0.047(3) 0.037(3) 0.043(3) -0.001(2) -0.003(2) -0.013(2)
O28 0.067(2) 0.058(2) 0.067(2) 0.0152(17) 0.0069(17) 0.0136(18)
O29 0.0455(15) 0.0430(16) 0.0398(17) -0.0048(14) 0.0034(14) -0.0040(13)
C31 0.033(2) 0.054(3) 0.036(2) 0.007(2) -0.0075(19) 0.003(2)
C32 0.078(3) 0.061(3) 0.030(2) 0.002(2) 0.007(2) -0.029(3)
C33 0.082(3) 0.056(3) 0.041(3) -0.003(2) -0.001(2) -0.035(3)
C34 0.045(3) 0.044(3) 0.033(2) 0.006(2) -0.001(2) 0.007(2)
C35 0.037(2) 0.045(3) 0.041(2) 0.010(2) -0.0037(17) -0.006(2)
C36 0.067(3) 0.047(3) 0.035(2) 0.004(2) -0.004(2) -0.016(2)
C37 0.041(3) 0.058(3) 0.036(3) 0.011(2) -0.004(2) -0.001(2)
O38 0.079(2) 0.052(2) 0.0409(18) -0.0029(16) 0.0065(15) -0.0187(17)
O39 0.068(2) 0.053(2) 0.0344(16) 0.0093(14) 0.0037(15) 0.0133(17)

loop_
_atom_type_symbol
_atom_type_description
_atom_type_scat_dispersion_real
_atom_type_scat_dispersion_imag
_atom_type_scat_source
C C 0.0033 0.0016 'International Tables Vol C Tables 4.2.6.8 and 6.1.1.4'
H H 0.0000 0.0000 'International Tables Vol C Tables 4.2.6.8 and 6.1.1.4'
O O 0.0106 0.0060 'International Tables Vol C Tables 4.2.6.8 and 6.1.1.4'
Si Si 0.0817 0.0704 'International Tables Vol C Tables 4.2.6.8 and 6.1.1.4'
Zn Zn 0.2839 1.4301 'International Tables Vol C Tables 4.2.6.8 and 6.1.1.4'
N N 0.0061 0.0033 'International Tables Vol C Tables 4.2.6.8 and 6.1.1.4'

loop_
_geom_angle_atom_site_label_1
_geom_angle_atom_site_label_2
_geom_angle_atom_site_label_3
_geom_angle
_geom_angle_site_symmetry_1
_geom_angle_site_symmetry_3
O9' Zn1 O19 94.8(4) . 6_665
O9' Zn1 O38 99.8(3) . 4_565
O19 Zn1 O38 106.63(13) 6_665 4_565
O9' Zn1 O9 40.4(4) . .
O19 Zn1 O9 132.2(4) 6_665 .
O38 Zn1 O9 98.6(3) 4_565 .
O9' Zn1 O29 142.5(4) . 6_565
O19 Zn1 O29 108.35(12) 6_665 6_565
O38 Zn1 O29 101.18(12) 4_565 6_565
O9 Zn1 O29 105.5(3) . 6_565
O9' Zn1 O8 16.9(3) . .
O19 Zn1 O8 81.2(2) 6_665 .
O38 Zn1 O8 94.1(2) 4_565 .
O9 Zn1 O8 56.7(3) . .
O29 Zn1 O8 158.5(2) 6_565 .
O9' Zn1 O8' 55.7(4) . .
O19 Zn1 O8' 146.7(3) 6_665 .
O38 Zn1 O8' 94.6(3) 4_565 .
O9 Zn1 O8' 15.5(3) . .
O29 Zn1 O8' 91.8(3) 6_565 .
O8 Zn1 O8' 71.8(3) . .
O39 Zn2 O39 180.00(17) 3 7_565
O39 Zn2 O18 95.91(12) 3 5_565
O39 Zn2 O18 84.09(12) 7_565 5_565
O39 Zn2 O18 84.09(12) 3 .
O39 Zn2 O18 95.91(12) 7_565 .
O18 Zn2 O18 180.0(2) 5_565 .
O39 Zn2 O29 88.91(10) 3 5_665
O39 Zn2 O29 91.09(10) 7_565 5_665
O18 Zn2 O29 87.07(10) 5_565 5_665
O18 Zn2 O29 92.93(10) . 5_665
O39 Zn2 O29 91.09(10) 3 1_455
O39 Zn2 O29 88.91(10) 7_565 1_455
O18 Zn2 O29 92.93(10) 5_565 1_455
O18 Zn2 O29 87.07(10) . 1_455
O29 Zn2 O29 180.0 5_665 1_455
C31 Si C21 111.87(17) . .
C31 Si C11 109.80(18) . .
C21 Si C11 111.34(18) . .
C31 Si C1 106.9(4) . .
C21 Si C1 108.5(4) . .
C11 Si C1 108.3(3) . .
C31 Si C1' 110.4(7) . .
C21 Si C1' 109.9(6) . .
C11 Si C1' 103.2(6) . .
C2 C1 C6 120.0 . .
C2 C1 Si 119.2(5) . .
C6 C1 Si 120.6(5) . .
C1 C2 C3 120.0 . .
C2 C3 C4 120.0 . .
C5 C4 C3 120.0 . .
C5 C4 C7 119.6(7) . .
C3 C4 C7 120.3(7) . .
C6 C5 C4 120.0 . .
C5 C6 C1 120.0 . .
O9 C7 O8 119.7(10) . .
O9 C7 C4 120.7(10) . .
O8 C7 C4 119.6(9) . .
C7 O8 Zn1 80.9(7) . .
C7 O9 Zn1 102.0(8) . .
C2' C1' C6' 120.0 . .
C2' C1' Si 117.3(9) . .
C6' C1' Si 121.8(9) . .
C1' C2' C3' 120.0 . .
C4' C3' C2' 120.0 . .
C5' C4' C3' 120.0 . .
C5' C4' C7' 116.0(9) . .
C3' C4' C7' 123.6(9) . .
C4' C5' C6' 120.0 . .
C5' C6' C1' 120.0 . .
O8' C7' O9' 118.6(12) . .
O8' C7' C4' 119.3(11) . .
O9' C7' C4' 121.4(12) . .
C7' O8' Zn1 80.3(8) . .
C7' O9' Zn1 104.1(9) . .
C16 C11 C12 117.1(4) . .
C16 C11 Si 121.5(3) . .
C12 C11 Si 120.3(3) . .
C13 C12 C11 121.1(4) . .
C14 C13 C12 120.6(4) . .
C13 C14 C15 118.8(4) . .
C13 C14 C17 121.9(4) . .
C15 C14 C17 119.2(4) . .
C16 C15 C14 120.5(4) . .
C15 C16 C11 121.7(4) . .
O19 C17 O18 126.0(4) . .
O19 C17 C14 117.1(4) . .
O18 C17 C14 116.8(4) . .
C17 O18 Zn2 139.4(3) . .
C17 O19 Zn1 123.8(3) . 6
C26 C21 C22 117.0(4) . .
C26 C21 Si 119.9(3) . .
C22 C21 Si 123.0(3) . .
C23 C22 C21 121.6(4) . .
C24 C23 C22 119.1(4) . .
C25 C24 C23 120.6(4) . .
C25 C24 C27 120.0(4) . .
C23 C24 C27 119.4(4) . .
C24 C25 C26 120.4(4) . .
C25 C26 C21 121.1(4) . .
O28 C27 O29 121.2(4) . .
O28 C27 C24 121.8(4) . .
O29 C27 C24 117.0(4) . .
C27 O29 Zn1 107.5(3) . 6_655
C27 O29 Zn2 122.9(2) . 1_655
Zn1 O29 Zn2 104.53(11) 6_655 1_655
C32 C31 C36 118.0(4) . .
C32 C31 Si 121.2(3) . .
C36 C31 Si 120.8(3) . .
C33 C32 C31 120.4(4) . .
C34 C33 C32 121.0(4) . .
C35 C34 C33 119.0(4) . .
C35 C34 C37 120.9(4) . .
C33 C34 C37 120.1(4) . .
C34 C35 C36 120.9(4) . .
C35 C36 C31 120.7(4) . .
O38 C37 O39 126.0(4) . .
O38 C37 C34 118.0(4) . .
O39 C37 C34 116.0(4) . .
C37 O38 Zn1 123.2(3) . 4_565
C37 O39 Zn2 141.7(3) . 3

loop_
_geom_bond_atom_site_label_1
_geom_bond_atom_site_label_2
_geom_bond_distance
_geom_bond_site_symmetry_2
Zn1 O9' 1.937(12) .
Zn1 O19 1.948(3) 6_665
Zn1 O38 1.966(3) 4_565
Zn1 O9 1.985(9) .
Zn1 O29 2.002(3) 6_565
Zn1 O8 2.425(11) .
Zn1 O8' 2.445(14) .
Zn2 O39 1.987(3) 3
Zn2 O39 1.987(3) 7_565
Zn2 O18 2.113(3) 5_565
Zn2 O18 2.113(3) .
Zn2 O29 2.252(3) 5_665
Zn2 O29 2.252(3) 1_455
Si C31 1.861(4) .
Si C21 1.867(4) .
Si C11 1.876(4) .
Si C1 1.876(5) .
Si C1' 1.935(10) .
C1 C2 1.3900 .
C1 C6 1.3900 .
C2 C3 1.3900 .
C3 C4 1.3900 .
C4 C5 1.3900 .
C4 C7 1.522(9) .
C5 C6 1.3900 .
C7 O9 1.230(11) .
C7 O8 1.235(12) .
C1' C2' 1.3900 .
C1' C6' 1.3900 .
C2' C3' 1.3900 .
C3' C4' 1.3900 .
C4' C5' 1.3900 .
C4' C7' 1.500(12) .
C5' C6' 1.3900 .
C7' O8' 1.203(15) .
C7' O9' 1.234(14) .
C11 C16 1.380(5) .
C11 C12 1.409(5) .
C12 C13 1.385(5) .
C13 C14 1.360(5) .
C14 C15 1.403(6) .
C14 C17 1.493(6) .
C15 C16 1.367(5) .
C17 O19 1.257(5) .
C17 O18 1.260(5) .
O19 Zn1 1.948(3) 6
C21 C26 1.395(5) .
C21 C22 1.396(5) .
C22 C23 1.391(5) .
C23 C24 1.374(5) .
C24 C25 1.358(5) .
C24 C27 1.495(6) .
C25 C26 1.382(6) .
C27 O28 1.228(5) .
C27 O29 1.294(5) .
O29 Zn1 2.002(3) 6_655
O29 Zn2 2.252(3) 1_655
C31 C32 1.395(5) .
C31 C36 1.404(5) .
C32 C33 1.395(5) .
C33 C34 1.384(5) .
C34 C35 1.378(5) .
C34 C37 1.503(5) .
C35 C36 1.390(5) .
C37 O38 1.240(5) .
C37 O39 1.247(5) .
O38 Zn1 1.966(3) 4_565
O39 Zn2 1.987(3) 3

loop_
_platon_squeeze_void_nr
_platon_squeeze_void_average_x
_platon_squeeze_void_average_y
_platon_squeeze_void_average_z
_platon_squeeze_void_volume
_platon_squeeze_void_count_electrons
_platon_squeeze_void_content
1 0.002 0.099 0.119 3531 746 ' '
